data_8105394
loop_
_publ_author_name
'Al-Mutairi, Aamal A.'
'Al-Alshaikh, Monirah A.'
'Ghabbour, Hazem A.'
'Tiekink, Edward R.T.'
'El-Emam, Ali A.'

_publ_section_title
;
 Crystal structure of 1-(adamantan-1-yl)-3-aminothiourea, C11H19N3S
;
_journal_issue 5
_journal_name_full 'Zeitschrift f\"ur Kristallographie - New Crystal Structures'
_journal_page_first 1115
_journal_page_last 1117
_journal_paper_doi 10.1515/ncrs-2020-0195
_journal_volume 235
_journal_year 2020
_chemical_formula_moiety 'C11 H19 N3 S'
_chemical_formula_sum 'C11 H19 N3 S'
_chemical_formula_weight 225.35
_space_group_crystal_system monoclinic
_space_group_IT_number 12
_space_group_name_Hall '-C 2y'
_space_group_name_H-M_alt 'C 1 2/m 1'
_atom_sites_solution_hydrogens mixed
_atom_sites_solution_primary direct
_atom_sites_solution_secondary difmap
_audit_creation_method SHELXL-2018/3
_cell_angle_alpha 90
_cell_angle_beta 96.843(13)
_cell_angle_gamma 90
_cell_formula_units_Z 4
_cell_length_a 10.789(3)
_cell_length_b 6.959(3)
_cell_length_c 15.196(4)
_cell_measurement_reflns_used 1582
_cell_measurement_temperature 293(2)
_cell_measurement_theta_max 23.71
_cell_measurement_theta_min 2.70
_cell_volume 1132.8(7)
_computing_cell_refinement 'SAINT [1]'
_computing_data_collection 'APEX2 [1]'
_computing_data_reduction 'SAINT [1]'
_computing_molecular_graphics 'ORTEP-3 for Windows [4]'
_computing_publication_material 'SHELXL-2018/3 [3]'
_computing_structure_refinement 'SHELXL-2018/3 [3]'
_computing_structure_solution 'SHELXS-97 [2]'
_diffrn_ambient_temperature 293(2)
_diffrn_measured_fraction_theta_full 0.999
_diffrn_measured_fraction_theta_max 0.999
_diffrn_measurement_device_type 'Bruker APEX-II'
_diffrn_measurement_method '\f and \w scans'
_diffrn_radiation_type MoK\a
_diffrn_radiation_wavelength 0.71073
_diffrn_reflns_av_R_equivalents 0.1346
_diffrn_reflns_av_unetI/netI 0.0858
_diffrn_reflns_Laue_measured_fraction_full 0.999
_diffrn_reflns_Laue_measured_fraction_max 0.999
_diffrn_reflns_limit_h_max 12
_diffrn_reflns_limit_h_min -12
_diffrn_reflns_limit_k_max 8
_diffrn_reflns_limit_k_min -8
_diffrn_reflns_limit_l_max 17
_diffrn_reflns_limit_l_min -18
_diffrn_reflns_number 7771
_diffrn_reflns_point_group_measured_fraction_full 0.999
_diffrn_reflns_point_group_measured_fraction_max 0.999
_diffrn_reflns_theta_full 24.992
_diffrn_reflns_theta_max 24.992
_diffrn_reflns_theta_min 2.700
_exptl_absorpt_coefficient_mu 0.257
_exptl_absorpt_correction_T_max 0.988
_exptl_absorpt_correction_T_min 0.954
_exptl_absorpt_correction_type multi-scan
_exptl_absorpt_process_details 'SADABS [1]'
_exptl_crystal_colour colourless
_exptl_crystal_density_diffrn 1.321
_exptl_crystal_description plate
_exptl_crystal_F_000 488
_exptl_crystal_size_max 0.475
_exptl_crystal_size_mid 0.417
_exptl_crystal_size_min 0.049
_refine_diff_density_max 0.246
_refine_diff_density_min -0.285
_refine_diff_density_rms 0.064
_refine_ls_extinction_coef .
_refine_ls_extinction_method none
_refine_ls_goodness_of_fit_ref 1.039
_refine_ls_hydrogen_treatment mixed
_refine_ls_matrix_type full
_refine_ls_number_parameters 89
_refine_ls_number_reflns 1093
_refine_ls_number_restraints 3
_refine_ls_restrained_S_all 1.038
_refine_ls_R_factor_all 0.0931
_refine_ls_R_factor_gt 0.0568
_refine_ls_shift/su_max 0.000
_refine_ls_shift/su_mean 0.000
_refine_ls_structure_factor_coef Fsqd
_refine_ls_weighting_details 'w=1/[\s^2^(Fo^2^)+(0.0665P)^2^+0.2692P] where P=(Fo^2^+2Fc^2^)/3'
_refine_ls_weighting_scheme calc
_refine_ls_wR_factor_gt 0.1253
_refine_ls_wR_factor_ref 0.1414
_reflns_Friedel_coverage 0.000
_reflns_Friedel_fraction_full .
_reflns_Friedel_fraction_max .
_reflns_number_gt 762
_reflns_number_total 1093
_reflns_threshold_expression 'I > 2\s(I)'
_cod_data_source_file suppl_ncrs-2020-0195_suppl.cif
_cod_data_source_block shelx
_cod_original_cell_volume 1132.7(6)
_cod_original_sg_symbol_H-M 'C 2/m'
_cod_database_code 8105394
_shelx_shelxl_version_number 2018/3
_shelx_space_group_comment
;
The symmetry employed for this shelxl refinement is uniquely defined
by the following loop, which should always be used as a source of
symmetry information in preference to the above space-group names.
They are only intended as comments.
;
_shelx_estimated_absorpt_t_min 0.887
_shelx_estimated_absorpt_t_max 0.987

loop_
_space_group_symop_operation_xyz
'x, y, z'
'-x, y, -z'
'x+1/2, y+1/2, z'
'-x+1/2, y+1/2, -z'
'-x, -y, -z'
'x, -y, z'
'-x+1/2, -y+1/2, -z'
'x+1/2, -y+1/2, z'

loop_
_atom_site_label
_atom_site_type_symbol
_atom_site_fract_x
_atom_site_fract_y
_atom_site_fract_z
_atom_site_U_iso_or_equiv
_atom_site_adp_type
_atom_site_occupancy
_atom_site_site_symmetry_order
_atom_site_calc_flag
_atom_site_refinement_flags_posn
_atom_site_refinement_flags_adp
_atom_site_refinement_flags_occupancy
_atom_site_disorder_assembly
_atom_site_disorder_group
S1 S 0.53346(10) 0.500000 0.36464(7) 0.0370(4) Uani 1 2 d S T P . .
N1 N 0.7848(3) 0.500000 0.3712(2) 0.0301(8) Uani 1 2 d DS T P . .
H1N H 0.854(2) 0.500000 0.405(2) 0.036 Uiso 1 2 d DS U P . .
N2 N 0.7036(3) 0.500000 0.5022(2) 0.0435(10) Uani 1 2 d DS T P . .
H2N H 0.640(3) 0.500000 0.531(3) 0.052 Uiso 1 2 d DS U P . .
N3 N 0.8264(4) 0.500000 0.5461(2) 0.0456(10) Uani 1 2 d DS T P . .
H3N H 0.839(3) 0.393(3) 0.574(2) 0.055 Uiso 1 1 d D U . . .
C1 C 0.7962(3) 0.500000 0.2747(2) 0.0232(9) Uani 1 2 d S T P . .
C2 C 0.9361(3) 0.500000 0.2662(3) 0.0302(10) Uani 1 2 d S T P . .
H2A H 0.974727 0.612885 0.295235 0.036 Uiso 0.5 1 calc R U P . .
H2B H 0.974727 0.387115 0.295235 0.036 Uiso 0.5 1 calc R U P . .
C3 C 0.9571(3) 0.500000 0.1685(3) 0.0309(10) Uani 1 2 d S T P . .
H3 H 1.046913 0.500002 0.163813 0.037 Uiso 1 2 calc R U P . .
C4 C 0.8977(2) 0.3206(4) 0.1231(2) 0.0366(8) Uani 1 1 d . . . . .
H4A H 0.911152 0.319594 0.061148 0.044 Uiso 1 1 calc R U . . .
H4B H 0.935789 0.206168 0.151022 0.044 Uiso 1 1 calc R U . . .
C5 C 0.7583(2) 0.3213(4) 0.13097(18) 0.0318(7) Uani 1 1 d . . . . .
H5 H 0.719989 0.206382 0.102037 0.038 Uiso 1 1 calc R U . . .
C6 C 0.7381(2) 0.3201(4) 0.22922(17) 0.0292(7) Uani 1 1 d . . . . .
H6A H 0.649435 0.316663 0.234550 0.035 Uiso 1 1 calc R U . . .
H6B H 0.776195 0.206288 0.257743 0.035 Uiso 1 1 calc R U . . .
C7 C 0.6976(4) 0.500000 0.0865(3) 0.0322(10) Uani 1 2 d S T P . .
H7A H 0.608904 0.499999 0.091880 0.039 Uiso 1 2 calc R U P . .
H7B H 0.708112 0.500000 0.024033 0.039 Uiso 1 2 calc R U P . .
C8 C 0.6833(4) 0.500000 0.4131(2) 0.0290(10) Uani 1 2 d S T P . .

loop_
_atom_site_aniso_label
_atom_site_aniso_U_11
_atom_site_aniso_U_22
_atom_site_aniso_U_33
_atom_site_aniso_U_23
_atom_site_aniso_U_13
_atom_site_aniso_U_12
S1 0.0342(6) 0.0501(8) 0.0279(6) 0.000 0.0093(4) 0.000
N1 0.0271(18) 0.041(2) 0.0219(18) 0.000 -0.0001(14) 0.000
N2 0.046(2) 0.062(3) 0.023(2) 0.000 0.0084(17) 0.000
N3 0.062(3) 0.038(3) 0.034(2) 0.000 -0.005(2) 0.000
C1 0.026(2) 0.023(2) 0.021(2) 0.000 0.0030(16) 0.000
C2 0.024(2) 0.032(3) 0.034(2) 0.000 0.0015(17) 0.000
C3 0.0164(19) 0.034(3) 0.044(2) 0.000 0.0095(17) 0.000
C4 0.0365(17) 0.038(2) 0.0372(17) -0.0049(14) 0.0141(13) 0.0045(14)
C5 0.0315(15) 0.0309(18) 0.0335(17) -0.0112(13) 0.0065(13) -0.0058(13)
C6 0.0293(15) 0.0270(16) 0.0318(16) -0.0027(12) 0.0054(12) -0.0035(12)
C7 0.025(2) 0.050(3) 0.022(2) 0.000 0.0041(16) 0.000
C8 0.040(2) 0.023(2) 0.024(2) 0.000 0.0069(18) 0.000

loop_
_atom_type_symbol
_atom_type_description
_atom_type_scat_dispersion_real
_atom_type_scat_dispersion_imag
_atom_type_scat_source
C C 0.0033 0.0016 'International Tables Vol C Tables 4.2.6.8 and 6.1.1.4'
H H 0.0000 0.0000 'International Tables Vol C Tables 4.2.6.8 and 6.1.1.4'
N N 0.0061 0.0033 'International Tables Vol C Tables 4.2.6.8 and 6.1.1.4'
S S 0.1246 0.1234 'International Tables Vol C Tables 4.2.6.8 and 6.1.1.4'

loop_
_geom_angle_atom_site_label_1
_geom_angle_atom_site_label_2
_geom_angle_atom_site_label_3
_geom_angle
_geom_angle_site_symmetry_1
_geom_angle_site_symmetry_3
C8 N1 C1 130.0(3) . .
C8 N1 H1N 115(3) . .
C1 N1 H1N 115(3) . .
C8 N2 N3 120.5(4) . .
C8 N2 H2N 118(3) . .
N3 N2 H2N 121(3) . .
N2 N3 H3N 109(2) . .
N2 N3 H3N 109(2) . 6_565
H3N N3 H3N 120(5) . 6_565
N1 C1 C6 111.64(19) . 6_565
N1 C1 C6 111.64(19) . .
C6 C1 C6 110.0(3) 6_565 .
N1 C1 C2 106.4(3) . .
C6 C1 C2 108.5(2) 6_565 .
C6 C1 C2 108.5(2) . .
C3 C2 C1 110.1(3) . .
C3 C2 H2A 109.6 . .
C1 C2 H2A 109.6 . .
C3 C2 H2B 109.6 . .
C1 C2 H2B 109.6 . .
H2A C2 H2B 108.2 . .
C4 C3 C4 109.4(3) 6_565 .
C4 C3 C2 109.6(2) 6_565 .
C4 C3 C2 109.6(2) . .
C4 C3 H3 109.4 6_565 .
C4 C3 H3 109.4 . .
C2 C3 H3 109.4 . .
C5 C4 C3 109.1(2) . .
C5 C4 H4A 109.9 . .
C3 C4 H4A 109.9 . .
C5 C4 H4B 109.9 . .
C3 C4 H4B 109.9 . .
H4A C4 H4B 108.3 . .
C4 C5 C7 110.1(3) . .
C4 C5 C6 109.4(2) . .
C7 C5 C6 109.4(2) . .
C4 C5 H5 109.3 . .
C7 C5 H5 109.3 . .
C6 C5 H5 109.3 . .
C1 C6 C5 109.7(2) . .
C1 C6 H6A 109.7 . .
C5 C6 H6A 109.7 . .
C1 C6 H6B 109.7 . .
C5 C6 H6B 109.7 . .
H6A C6 H6B 108.2 . .
C5 C7 C5 109.2(3) . 6_565
C5 C7 H7A 109.8 . .
C5 C7 H7A 109.8 6_565 .
C5 C7 H7B 109.8 . .
C5 C7 H7B 109.8 6_565 .
H7A C7 H7B 108.3 . .
N1 C8 N2 116.0(3) . .
N1 C8 S1 126.1(3) . .
N2 C8 S1 118.0(3) . .

loop_
_geom_bond_atom_site_label_1
_geom_bond_atom_site_label_2
_geom_bond_distance
_geom_bond_site_symmetry_2
S1 C8 1.695(4) .
N1 C8 1.330(5) .
N1 C1 1.485(5) .
N1 H1N 0.855(10) .
N2 C8 1.345(5) .
N2 N3 1.411(5) .
N2 H2N 0.860(10) .
N3 H3N 0.861(10) .
N3 H3N 0.861(10) 6_565
C1 C6 1.528(3) 6_565
C1 C6 1.528(3) .
C1 C2 1.531(5) .
C2 C3 1.529(5) .
C2 H2A 0.9700 .
C2 H2B 0.9700 .
C3 C4 1.530(4) 6_565
C3 C4 1.530(4) .
C3 H3 0.9800 .
C4 C5 1.522(4) .
C4 H4A 0.9700 .
C4 H4B 0.9700 .
C5 C7 1.525(3) .
C5 C6 1.535(4) .
C5 H5 0.9800 .
C6 H6A 0.9700 .
C6 H6B 0.9700 .
C7 H7A 0.9700 .
C7 H7B 0.9700 .

loop_
_geom_torsion_atom_site_label_1
_geom_torsion_atom_site_label_2
_geom_torsion_atom_site_label_3
_geom_torsion_atom_site_label_4
_geom_torsion
_geom_torsion_site_symmetry_1
_geom_torsion_site_symmetry_2
_geom_torsion_site_symmetry_3
_geom_torsion_site_symmetry_4
C8 N1 C1 C6 61.8(2) . . . 6_565
C8 N1 C1 C6 -61.8(2) . . . .
C8 N1 C1 C2 180.000(1) . . . .
N1 C1 C2 C3 180.000(0) . . . .
C6 C1 C2 C3 -59.77(19) 6_565 . . .
C6 C1 C2 C3 59.77(19) . . . .
C1 C2 C3 C4 60.04(19) . . . 6_565
C1 C2 C3 C4 -60.04(19) . . . .
C4 C3 C4 C5 -60.3(4) 6_565 . . .
C2 C3 C4 C5 59.8(3) . . . .
C3 C4 C5 C7 60.0(3) . . . .
C3 C4 C5 C6 -60.3(3) . . . .
N1 C1 C6 C5 -177.0(2) . . . .
C6 C1 C6 C5 58.5(4) 6_565 . . .
C2 C1 C6 C5 -60.1(3) . . . .
C4 C5 C6 C1 61.1(3) . . . .
C7 C5 C6 C1 -59.7(3) . . . .
C4 C5 C7 C5 -59.3(4) . . . 6_565
C6 C5 C7 C5 61.0(4) . . . 6_565
C1 N1 C8 N2 180.000(1) . . . .
C1 N1 C8 S1 0.000(1) . . . .
N3 N2 C8 N1 0.000(1) . . . .
N3 N2 C8 S1 180.000(1) . . . .
